data_1520105
loop_
_publ_author_name
'Kelong Zhu'
'Christopher A. O'Keefe'
'V. Nicholas Vukotic'
'Robert W. Schurko'
'Stephen J. Loeb'

_publ_section_title
;
 A molecular shuttle that operates inside a metal-organic framework
;
_journal_name_full 'Nature Chemistry'
_journal_page_first 514
_journal_page_last 519
_journal_paper_doi 10.1038/nchem.2258
_journal_volume 7
_journal_year 2015
_chemical_formula_moiety 'C52 H38 N4 O8, C16 H32 O8, C4 H10 O2'
_chemical_formula_sum 'C72 H80 N4 O18'
_chemical_formula_weight 1289.40
_space_group_crystal_system triclinic
_space_group_IT_number 2
_space_group_name_Hall '-P 1'
_space_group_name_H-M_alt 'P -1'
_symmetry_space_group_name_Hall '-P 1'
_symmetry_space_group_name_H-M 'P -1'
_atom_sites_solution_hydrogens geom
_cell_angle_alpha 106.0735(15)
_cell_angle_beta 101.0732(16)
_cell_angle_gamma 92.4060(16)
_cell_formula_units_Z 2
_cell_length_a 12.6007(4)
_cell_length_b 16.0006(5)
_cell_length_c 17.3353(5)
_cell_measurement_temperature 173(2)
_cell_volume 3279.14(18)
_computing_structure_refinement 'SHELXL-2013 (Sheldrick, 2013)'
_diffrn_ambient_temperature 173(2)
_diffrn_measured_fraction_theta_full 0.922
_diffrn_measured_fraction_theta_max 0.976
_diffrn_radiation_type CuK\a
_diffrn_radiation_wavelength 1.54178
_diffrn_reflns_av_R_equivalents 0.0786
_diffrn_reflns_av_unetI/netI 0.0744
_diffrn_reflns_laue_measured_fraction_full 0.922
_diffrn_reflns_laue_measured_fraction_max 0.976
_diffrn_reflns_limit_h_max 14
_diffrn_reflns_limit_h_min -14
_diffrn_reflns_limit_k_max 18
_diffrn_reflns_limit_k_min -18
_diffrn_reflns_limit_l_max 20
_diffrn_reflns_limit_l_min -20
_diffrn_reflns_number 48851
_diffrn_reflns_point_group_measured_fraction_full 0.922
_diffrn_reflns_point_group_measured_fraction_max 0.976
_diffrn_reflns_theta_full 67.679
_diffrn_reflns_theta_max 65.083
_diffrn_reflns_theta_min 2.714
_diffrn_standards_number 0
_exptl_absorpt_coefficient_mu 0.774
_exptl_crystal_colour colourless
_exptl_crystal_density_diffrn 1.306
_exptl_crystal_description block
_exptl_crystal_F_000 1368
_exptl_crystal_size_max 0.30
_exptl_crystal_size_mid 0.22
_exptl_crystal_size_min 0.18
_refine_diff_density_max 0.761
_refine_diff_density_min -0.524
_refine_diff_density_rms 0.074
_refine_ls_extinction_coef .
_refine_ls_extinction_method none
_refine_ls_goodness_of_fit_ref 1.022
_refine_ls_hydrogen_treatment constr
_refine_ls_matrix_type full
_refine_ls_number_parameters 853
_refine_ls_number_reflns 10914
_refine_ls_number_restraints 0
_refine_ls_restrained_S_all 1.022
_refine_ls_R_factor_all 0.1118
_refine_ls_R_factor_gt 0.0771
_refine_ls_shift/su_max 0.000
_refine_ls_shift/su_mean 0.000
_refine_ls_structure_factor_coef Fsqd
_refine_ls_weighting_details 'w=1/[\s^2^(Fo^2^)+(0.1018P)^2^+4.6836P] where P=(Fo^2^+2Fc^2^)/3'
_refine_ls_weighting_scheme calc
_refine_ls_wR_factor_gt 0.1941
_refine_ls_wR_factor_ref 0.2207
_reflns_Friedel_coverage 0.000
_reflns_friedel_fraction_full .
_reflns_friedel_fraction_max .
_reflns_number_gt 7653
_reflns_number_total 10914
_reflns_threshold_expression 'I > 2\s(I)'
_cod_data_source_file nchem.2258-s2.cif
_cod_data_source_block MIM_LINKER_4
_cod_database_code 1520105
_shelx_space_group_comment
;
The symmetry employed for this shelxl refinement is uniquely defined
by the following loop, which should always be used as a source of
symmetry information in preference to the above space-group names.
They are only intended as comments.
;
_olex2_refinement_description
;
1. Fixed Uiso
 At 1.2 times of:
  All C(H) groups, All C(H,H) groups, All N(H) groups
 At 1.5 times of:
  All C(H,H,H) groups
2.a Secondary CH2 refined with riding coordinates:
 C1A(H1AA,H1AB), C1B(H1BA,H1BB), C53(H53A,H53B), C54(H54A,H54B), C55(H55A,
 H55B), C56(H56A,H56B), C57(H57A,H57B), C58(H58A,H58B), C59(H59A,H59B),
 C60(H60A,H60B), C61(H61A,H61B), C62(H62A,H62B), C63(H63A,H63B), C64(H64A,H64B),
  C65(H65A,H65B), C66(H66A,H66B), C2S(H2SA,H2SB), C3S(H3SA,H3SB)
2.b Aromatic/amide H refined with riding coordinates:
 N2(H2), N3(H3), C4(H4), C5(H5), C7(H7), C8(H8), C13(H13), C14(H14), C16(H16),
 C17(H17), C19(H19), C20(H20), C25(H25), C26(H26), C28(H28), C29(H29), C34(H34),
  C35(H35), C37(H37), C38(H38), C40(H40), C41(H41), C46(H46), C47(H47),
 C49(H49), C50(H50)
2.c Idealised Me refined as rotating group:
 C1(H1A,H1B,H1C), C22(H22A,H22B,H22C), C31(H31A,H31B,H31C), C52(H52A,H52B,
 H52C), C1C(H1CA,H1CB,H1CC), C4S(H4SA,H4SB,H4SC)
;

loop_
_space_group_symop_operation_xyz
'x, y, z'
'-x, -y, -z'

loop_
_atom_site_label
_atom_site_type_symbol
_atom_site_fract_x
_atom_site_fract_y
_atom_site_fract_z
_atom_site_U_iso_or_equiv
_atom_site_adp_type
_atom_site_occupancy
_atom_site_site_symmetry_order
_atom_site_calc_flag
_atom_site_refinement_flags_posn
_atom_site_refinement_flags_adp
_atom_site_refinement_flags_occupancy
_atom_site_disorder_assembly
_atom_site_disorder_group
O1 O 1.9851(2) -0.7362(2) -0.22082(18) 0.0565(8) Uani 1 1 d . . . . .
O2 O 1.8553(2) -0.77038(18) -0.33579(15) 0.0448(7) Uani 1 1 d . . . . .
O3 O 0.91119(18) -0.53047(16) 0.11925(14) 0.0351(6) Uani 1 1 d . . . . .
O4 O 1.03424(19) -0.47740(16) 0.23732(14) 0.0379(6) Uani 1 1 d . . . . .
O5 O 1.8182(2) -0.2090(2) -0.5770(2) 0.0662(9) Uani 1 1 d . . . . .
O6 O 1.6974(2) -0.2190(2) -0.69307(17) 0.0568(8) Uani 1 1 d . . . . .
O7 O 0.8216(3) 0.0445(3) -0.1614(2) 0.0848(12) Uani 1 1 d . . . . .
O8 O 0.7247(2) 0.0251(2) -0.28762(18) 0.0557(8) Uani 1 1 d . . . . .
N1 N 1.4547(2) -0.55814(16) -0.17367(15) 0.0231(6) Uani 1 1 d . . . . .
N2 N 1.3168(2) -0.52446(16) -0.11037(15) 0.0228(6) Uani 1 1 d . . . . .
H2 H 1.2571 -0.5017 -0.0993 0.027 Uiso 1 1 calc R U . . .
N3 N 1.3726(2) -0.23007(17) -0.37961(16) 0.0254(6) Uani 1 1 d . . . . .
H3 H 1.4278 -0.2583 -0.3934 0.031 Uiso 1 1 calc R U . . .
N4 N 1.2282(2) -0.19572(17) -0.32274(16) 0.0271(6) Uani 1 1 d . . . . .
C1 C 1.9360(3) -0.7941(3) -0.3852(3) 0.0533(11) Uani 1 1 d . . . . .
H1A H 1.9766 -0.8393 -0.3685 0.080 Uiso 1 1 calc R U . . .
H1B H 1.9861 -0.7424 -0.3772 0.080 Uiso 1 1 calc R U . . .
H1C H 1.8998 -0.8165 -0.4433 0.080 Uiso 1 1 calc R U . . .
C2 C 1.8909(3) -0.7420(2) -0.2548(2) 0.0366(8) Uani 1 1 d . . . . .
C3 C 1.8007(3) -0.7183(2) -0.2112(2) 0.0298(7) Uani 1 1 d . . . . .
C4 C 1.6979(3) -0.7117(2) -0.2535(2) 0.0305(8) Uani 1 1 d . . . . .
H4 H 1.6841 -0.7232 -0.3115 0.037 Uiso 1 1 calc R U . . .
C5 C 1.6154(3) -0.6886(2) -0.21248(19) 0.0273(7) Uani 1 1 d . . . . .
H5 H 1.5454 -0.6845 -0.2427 0.033 Uiso 1 1 calc R U . . .
C6 C 1.6327(3) -0.6711(2) -0.12729(19) 0.0254(7) Uani 1 1 d . . . . .
C7 C 1.7364(3) -0.6784(2) -0.0855(2) 0.0323(8) Uani 1 1 d . . . . .
H7 H 1.7502 -0.6676 -0.0276 0.039 Uiso 1 1 calc R U . . .
C8 C 1.8197(3) -0.7011(2) -0.1266(2) 0.0351(8) Uani 1 1 d . . . . .
H8 H 1.8900 -0.7048 -0.0967 0.042 Uiso 1 1 calc R U . . .
C9 C 1.5429(2) -0.64694(19) -0.08415(19) 0.0235(7) Uani 1 1 d . . . . .
C10 C 1.4618(2) -0.5978(2) -0.11155(18) 0.0223(7) Uani 1 1 d . . . . .
C11 C 1.3754(2) -0.57737(19) -0.07096(19) 0.0225(7) Uani 1 1 d . . . . .
C12 C 1.3650(2) -0.6027(2) -0.00147(19) 0.0244(7) Uani 1 1 d . . . . .
C13 C 1.4482(3) -0.6485(2) 0.0261(2) 0.0273(7) Uani 1 1 d . . . . .
H13 H 1.4468 -0.6655 0.0742 0.033 Uiso 1 1 calc R U . . .
C14 C 1.5337(3) -0.6707(2) -0.01389(19) 0.0273(7) Uani 1 1 d . . . . .
H14 H 1.5875 -0.7030 0.0075 0.033 Uiso 1 1 calc R U . . .
C15 C 1.2733(3) -0.5815(2) 0.03993(19) 0.0252(7) Uani 1 1 d . . . . .
C16 C 1.1663(3) -0.5957(2) -0.0052(2) 0.0279(7) Uani 1 1 d . . . . .
H16 H 1.1523 -0.6196 -0.0632 0.033 Uiso 1 1 calc R U . . .
C17 C 1.0806(3) -0.5751(2) 0.0336(2) 0.0302(8) Uani 1 1 d . . . . .
H17 H 1.0083 -0.5855 0.0021 0.036 Uiso 1 1 calc R U . . .
C18 C 1.0996(3) -0.5396(2) 0.11802(19) 0.0258(7) Uani 1 1 d . . . . .
C19 C 1.2058(3) -0.5259(2) 0.1637(2) 0.0287(7) Uani 1 1 d . . . . .
H19 H 1.2195 -0.5018 0.2217 0.034 Uiso 1 1 calc R U . . .
C20 C 1.2912(3) -0.5471(2) 0.1253(2) 0.0281(7) Uani 1 1 d . . . . .
H20 H 1.3632 -0.5381 0.1572 0.034 Uiso 1 1 calc R U . . .
C21 C 1.0052(3) -0.5157(2) 0.1566(2) 0.0299(8) Uani 1 1 d . . . . .
C22 C 0.9465(3) -0.4540(3) 0.2789(2) 0.0503(11) Uani 1 1 d . . . . .
H22A H 0.9762 -0.4250 0.3373 0.075 Uiso 1 1 calc R U . . .
H22B H 0.8997 -0.5069 0.2729 0.075 Uiso 1 1 calc R U . . .
H22C H 0.9038 -0.4143 0.2546 0.075 Uiso 1 1 calc R U . . .
C23 C 1.3695(2) -0.51421(19) -0.17019(18) 0.0214(7) Uani 1 1 d . . . . .
C24 C 1.3419(2) -0.45224(19) -0.21702(18) 0.0214(7) Uani 1 1 d . . . . .
C25 C 1.3816(3) -0.4589(2) -0.2881(2) 0.0294(8) Uani 1 1 d . . . . .
H25 H 1.4183 -0.5080 -0.3095 0.035 Uiso 1 1 calc R U . . .
C26 C 1.3680(3) -0.3948(2) -0.3279(2) 0.0307(8) Uani 1 1 d . . . . .
H26 H 1.3948 -0.4003 -0.3765 0.037 Uiso 1 1 calc R U . . .
C27 C 1.3150(2) -0.3223(2) -0.29668(19) 0.0237(7) Uani 1 1 d . . . . .
C28 C 1.2722(2) -0.3171(2) -0.22757(19) 0.0250(7) Uani 1 1 d . . . . .
H28 H 1.2334 -0.2690 -0.2072 0.030 Uiso 1 1 calc R U . . .
C29 C 1.2857(2) -0.3811(2) -0.18843(19) 0.0255(7) Uani 1 1 d . . . . .
H29 H 1.2561 -0.3766 -0.1412 0.031 Uiso 1 1 calc R U . . .
C30 C 1.3045(2) -0.2496(2) -0.33282(18) 0.0235(7) Uani 1 1 d . . . . .
C31 C 1.7807(4) -0.2434(4) -0.7398(3) 0.0803(17) Uani 1 1 d . . . . .
H31A H 1.7470 -0.2649 -0.7985 0.120 Uiso 1 1 calc R U . . .
H31B H 1.8189 -0.2895 -0.7227 0.120 Uiso 1 1 calc R U . . .
H31C H 1.8326 -0.1923 -0.7300 0.120 Uiso 1 1 calc R U . . .
C32 C 1.7277(3) -0.2037(2) -0.6121(3) 0.0415(9) Uani 1 1 d . . . . .
C33 C 1.6369(3) -0.1777(2) -0.5701(2) 0.0332(8) Uani 1 1 d . . . . .
C34 C 1.5398(3) -0.1577(2) -0.6118(2) 0.0340(8) Uani 1 1 d . . . . .
H34 H 1.5314 -0.1600 -0.6680 0.041 Uiso 1 1 calc R U . . .
C35 C 1.4561(3) -0.1348(2) -0.5723(2) 0.0318(8) Uani 1 1 d . . . . .
H35 H 1.3904 -0.1213 -0.6015 0.038 Uiso 1 1 calc R U . . .
C36 C 1.4665(3) -0.1311(2) -0.4899(2) 0.0281(7) Uani 1 1 d . . . . .
C37 C 1.5648(3) -0.1499(2) -0.4479(2) 0.0336(8) Uani 1 1 d . . . . .
H37 H 1.5733 -0.1480 -0.3918 0.040 Uiso 1 1 calc R U . . .
C38 C 1.6496(3) -0.1712(2) -0.4874(2) 0.0359(8) Uani 1 1 d . . . . .
H38 H 1.7169 -0.1815 -0.4577 0.043 Uiso 1 1 calc R U . . .
C39 C 1.3730(3) -0.1108(2) -0.4507(2) 0.0287(7) Uani 1 1 d . . . . .
C40 C 1.3090(3) -0.0447(2) -0.4639(2) 0.0330(8) Uani 1 1 d . . . . .
H40 H 1.3282 -0.0117 -0.4980 0.040 Uiso 1 1 calc R U . . .
C41 C 1.2192(3) -0.0250(2) -0.4298(2) 0.0321(8) Uani 1 1 d . . . . .
H41 H 1.1795 0.0208 -0.4414 0.039 Uiso 1 1 calc R U . . .
C42 C 1.1847(3) -0.0697(2) -0.3793(2) 0.0298(8) Uani 1 1 d . . . . .
C43 C 1.2465(3) -0.1371(2) -0.36582(19) 0.0261(7) Uani 1 1 d . . . . .
C44 C 1.3373(2) -0.1571(2) -0.40093(19) 0.0250(7) Uani 1 1 d . . . . .
C45 C 1.0884(3) -0.0480(2) -0.3432(2) 0.0305(8) Uani 1 1 d . . . . .
C46 C 0.9914(3) -0.0367(3) -0.3912(2) 0.0405(9) Uani 1 1 d . . . . .
H46 H 0.9861 -0.0449 -0.4482 0.049 Uiso 1 1 calc R U . . .
C47 C 0.9032(3) -0.0138(3) -0.3572(2) 0.0439(9) Uani 1 1 d . . . . .
H47 H 0.8373 -0.0069 -0.3911 0.053 Uiso 1 1 calc R U . . .
C48 C 0.9094(3) -0.0006(2) -0.2739(2) 0.0361(8) Uani 1 1 d . . . . .
C49 C 1.0057(3) -0.0132(3) -0.2265(2) 0.0462(10) Uani 1 1 d . . . . .
H49 H 1.0109 -0.0046 -0.1694 0.055 Uiso 1 1 calc R U . . .
C50 C 1.0935(3) -0.0376(3) -0.2602(2) 0.0406(9) Uani 1 1 d . . . . .
H50 H 1.1581 -0.0474 -0.2268 0.049 Uiso 1 1 calc R U . . .
C51 C 0.8165(4) 0.0258(3) -0.2340(3) 0.0480(10) Uani 1 1 d . . . . .
C52 C 0.6321(4) 0.0477(4) -0.2516(3) 0.0696(15) Uani 1 1 d . . . . .
H52A H 0.5665 0.0373 -0.2952 0.104 Uiso 1 1 calc R U . . .
H52B H 0.6430 0.1095 -0.2197 0.104 Uiso 1 1 calc R U . . .
H52C H 0.6237 0.0116 -0.2154 0.104 Uiso 1 1 calc R U . . .
O9 O 1.6056(2) -0.25584(19) -0.27689(17) 0.0534(7) Uani 1 1 d . . . . .
O10 O 1.3385(2) -0.42187(19) -0.54589(18) 0.0574(8) Uani 1 1 d . . . . .
O11 O 1.5390(2) -0.35500(18) -0.44112(15) 0.0462(7) Uani 1 1 d . . . . .
O12 O 1.0663(3) -0.3860(3) -0.5222(2) 0.0890(12) Uani 1 1 d . . . . .
O13 O 1.4771(2) -0.16798(18) -0.10974(16) 0.0526(7) Uani 1 1 d . . . . .
O14 O 0.9083(3) -0.3273(2) -0.3649(2) 0.0733(10) Uani 1 1 d . . . . .
O15 O 1.2663(3) -0.1744(2) -0.06413(19) 0.0655(9) Uani 1 1 d . . . . .
O16 O 1.0480(2) -0.21274(19) -0.15862(18) 0.0571(8) Uani 1 1 d . . . . .
C1A C 1.0362(5) -0.3778(4) -0.4429(4) 0.099(2) Uani 1 1 d . . . . .
H1AA H 1.0167 -0.4362 -0.4374 0.118 Uiso 1 1 calc R U . . .
H1AB H 1.0972 -0.3474 -0.3969 0.118 Uiso 1 1 calc R U . . .
C1B C 0.9452(6) -0.3282(5) -0.4427(4) 0.102(2) Uani 1 1 d . . . . .
H1BA H 0.8866 -0.3557 -0.4914 0.122 Uiso 1 1 calc R U . . .
H1BB H 0.9663 -0.2679 -0.4429 0.122 Uiso 1 1 calc R U . . .
C53 C 0.9579(4) -0.2555(3) -0.2973(3) 0.0564(11) Uani 1 1 d . . . . .
H53A H 0.9079 -0.2093 -0.2895 0.068 Uiso 1 1 calc R U . . .
H53B H 1.0249 -0.2311 -0.3085 0.068 Uiso 1 1 calc R U . . .
C54 C 0.9856(3) -0.2835(3) -0.2208(3) 0.0549(11) Uani 1 1 d . . . . .
H54A H 0.9183 -0.2995 -0.2044 0.066 Uiso 1 1 calc R U . . .
H54B H 1.0275 -0.3350 -0.2305 0.066 Uiso 1 1 calc R U . . .
C55 C 1.0841(4) -0.2322(3) -0.0831(3) 0.0555(11) Uani 1 1 d . . . . .
H55A H 1.1128 -0.2900 -0.0935 0.067 Uiso 1 1 calc R U . . .
H55B H 1.0230 -0.2336 -0.0550 0.067 Uiso 1 1 calc R U . . .
C56 C 1.1708(4) -0.1629(3) -0.0313(3) 0.0605(12) Uani 1 1 d . . . . .
H56A H 1.1468 -0.1046 -0.0305 0.073 Uiso 1 1 calc R U . . .
H56B H 1.1862 -0.1666 0.0258 0.073 Uiso 1 1 calc R U . . .
C57 C 1.3494(4) -0.1049(3) -0.0285(3) 0.0668(13) Uani 1 1 d . . . . .
H57A H 1.3980 -0.1159 0.0190 0.080 Uiso 1 1 calc R U . . .
H57B H 1.3171 -0.0497 -0.0085 0.080 Uiso 1 1 calc R U . . .
C58 C 1.4128(4) -0.0967(3) -0.0904(3) 0.0624(13) Uani 1 1 d . . . . .
H58A H 1.3623 -0.0947 -0.1411 0.075 Uiso 1 1 calc R U . . .
H58B H 1.4609 -0.0412 -0.0689 0.075 Uiso 1 1 calc R U . . .
C59 C 1.5357(4) -0.1616(3) -0.1698(3) 0.0568(12) Uani 1 1 d . . . . .
H59A H 1.5930 -0.1118 -0.1469 0.068 Uiso 1 1 calc R U . . .
H59B H 1.4862 -0.1516 -0.2175 0.068 Uiso 1 1 calc R U . . .
C60 C 1.5866(4) -0.2464(3) -0.1967(2) 0.0545(11) Uani 1 1 d . . . . .
H60A H 1.6560 -0.2448 -0.1579 0.065 Uiso 1 1 calc R U . . .
H60B H 1.5372 -0.2964 -0.1973 0.065 Uiso 1 1 calc R U . . .
C61 C 1.6486(3) -0.3359(3) -0.3077(3) 0.0537(11) Uani 1 1 d . . . . .
H61A H 1.6043 -0.3845 -0.3003 0.064 Uiso 1 1 calc R U . . .
H61B H 1.7239 -0.3338 -0.2769 0.064 Uiso 1 1 calc R U . . .
C62 C 1.6481(3) -0.3514(3) -0.3966(3) 0.0518(11) Uani 1 1 d . . . . .
H62A H 1.6938 -0.3036 -0.4040 0.062 Uiso 1 1 calc R U . . .
H62B H 1.6786 -0.4071 -0.4178 0.062 Uiso 1 1 calc R U . . .
C63 C 1.5292(4) -0.3925(3) -0.5269(2) 0.0489(10) Uani 1 1 d . . . . .
H63A H 1.5366 -0.4559 -0.5392 0.059 Uiso 1 1 calc R U . . .
H63B H 1.5872 -0.3650 -0.5458 0.059 Uiso 1 1 calc R U . . .
C64 C 1.4212(4) -0.3778(3) -0.5695(2) 0.0545(12) Uani 1 1 d . . . . .
H64A H 1.4130 -0.3144 -0.5551 0.065 Uiso 1 1 calc R U . . .
H64B H 1.4144 -0.3999 -0.6297 0.065 Uiso 1 1 calc R U . . .
C65 C 1.2370(4) -0.3911(4) -0.5637(3) 0.0751(15) Uani 1 1 d . . . . .
H65A H 1.2073 -0.4111 -0.6237 0.090 Uiso 1 1 calc R U . . .
H65B H 1.2449 -0.3263 -0.5457 0.090 Uiso 1 1 calc R U . . .
C66 C 1.1650(4) -0.4230(5) -0.5223(4) 0.098(2) Uani 1 1 d . . . . .
H66A H 1.1488 -0.4869 -0.5477 0.118 Uiso 1 1 calc R U . . .
H66B H 1.2030 -0.4134 -0.4645 0.118 Uiso 1 1 calc R U . . .
O1S O 1.7831(3) -0.0895(2) 0.0047(3) 0.0984(14) Uani 1 1 d . . . . .
O2S O 1.6892(3) -0.0791(2) 0.1469(2) 0.0773(10) Uani 1 1 d . . . . .
C1C C 1.8656(5) -0.0945(4) -0.0389(4) 0.100(2) Uani 1 1 d . . . . .
H1CA H 1.9359 -0.0913 -0.0018 0.150 Uiso 1 1 calc R U . . .
H1CB H 1.8655 -0.0457 -0.0629 0.150 Uiso 1 1 calc R U . . .
H1CC H 1.8536 -0.1499 -0.0829 0.150 Uiso 1 1 calc R U . . .
C2S C 1.7725(4) -0.1556(3) 0.0397(4) 0.0707(14) Uani 1 1 d . . . . .
H2SA H 1.8401 -0.1538 0.0804 0.085 Uiso 1 1 calc R U . . .
H2SB H 1.7630 -0.2124 -0.0034 0.085 Uiso 1 1 calc R U . . .
C3S C 1.6798(5) -0.1494(4) 0.0805(4) 0.0790(16) Uani 1 1 d . . . . .
H3SA H 1.6132 -0.1477 0.0401 0.095 Uiso 1 1 calc R U . . .
H3SB H 1.6703 -0.2029 0.0975 0.095 Uiso 1 1 calc R U . . .
C4S C 1.6067(4) -0.0777(4) 0.1909(3) 0.0745(15) Uani 1 1 d . . . . .
H4SA H 1.6239 -0.0281 0.2409 0.112 Uiso 1 1 calc R U . . .
H4SB H 1.6011 -0.1323 0.2058 0.112 Uiso 1 1 calc R U . . .
H4SC H 1.5374 -0.0717 0.1569 0.112 Uiso 1 1 calc R U . . .

loop_
_atom_site_aniso_label
_atom_site_aniso_U_11
_atom_site_aniso_U_22
_atom_site_aniso_U_33
_atom_site_aniso_U_23
_atom_site_aniso_U_13
_atom_site_aniso_U_12
O1 0.0308(16) 0.087(2) 0.0528(17) 0.0159(16) 0.0165(13) 0.0155(14)
O2 0.0387(15) 0.0556(17) 0.0383(15) 0.0034(13) 0.0187(12) 0.0080(12)
O3 0.0233(13) 0.0499(15) 0.0374(13) 0.0196(12) 0.0089(11) 0.0064(11)
O4 0.0289(13) 0.0486(15) 0.0343(14) 0.0054(12) 0.0119(11) 0.0030(11)
O5 0.0388(17) 0.105(3) 0.068(2) 0.0388(19) 0.0182(15) 0.0292(17)
O6 0.0412(16) 0.081(2) 0.0462(17) 0.0100(15) 0.0136(13) 0.0232(15)
O7 0.084(3) 0.127(3) 0.049(2) 0.018(2) 0.0332(18) 0.047(2)
O8 0.0480(17) 0.075(2) 0.0650(19) 0.0395(17) 0.0294(15) 0.0293(15)
N1 0.0218(14) 0.0267(14) 0.0238(13) 0.0120(11) 0.0048(11) 0.0048(11)
N2 0.0194(13) 0.0274(14) 0.0269(14) 0.0131(12) 0.0086(11) 0.0086(11)
N3 0.0237(14) 0.0281(15) 0.0289(14) 0.0135(12) 0.0075(12) 0.0077(11)
N4 0.0259(14) 0.0299(15) 0.0285(15) 0.0152(12) 0.0028(12) 0.0033(12)
C1 0.051(3) 0.060(3) 0.050(2) 0.005(2) 0.030(2) 0.009(2)
C2 0.029(2) 0.039(2) 0.045(2) 0.0132(17) 0.0130(17) 0.0094(16)
C3 0.0285(18) 0.0275(18) 0.0353(19) 0.0096(15) 0.0106(15) 0.0043(14)
C4 0.0333(19) 0.0315(19) 0.0272(17) 0.0080(15) 0.0075(15) 0.0071(15)
C5 0.0229(17) 0.0304(18) 0.0282(17) 0.0094(15) 0.0024(14) 0.0074(14)
C6 0.0266(17) 0.0230(17) 0.0294(17) 0.0113(14) 0.0067(14) 0.0054(13)
C7 0.0279(18) 0.043(2) 0.0285(18) 0.0127(16) 0.0060(15) 0.0104(15)
C8 0.0233(18) 0.046(2) 0.036(2) 0.0136(17) 0.0021(15) 0.0107(15)
C9 0.0238(16) 0.0217(16) 0.0263(17) 0.0088(13) 0.0053(13) 0.0035(13)
C10 0.0220(16) 0.0237(16) 0.0245(16) 0.0107(13) 0.0066(13) 0.0034(12)
C11 0.0225(16) 0.0216(16) 0.0252(16) 0.0098(13) 0.0048(13) 0.0039(12)
C12 0.0255(17) 0.0243(17) 0.0266(17) 0.0109(14) 0.0080(14) 0.0023(13)
C13 0.0297(18) 0.0315(18) 0.0274(17) 0.0177(15) 0.0078(14) 0.0054(14)
C14 0.0262(17) 0.0294(18) 0.0292(17) 0.0140(15) 0.0035(14) 0.0073(14)
C15 0.0295(18) 0.0266(17) 0.0275(17) 0.0177(14) 0.0104(14) 0.0048(13)
C16 0.0276(18) 0.0323(19) 0.0257(17) 0.0115(14) 0.0060(14) 0.0015(14)
C17 0.0240(17) 0.038(2) 0.0326(18) 0.0173(16) 0.0058(14) 0.0036(14)
C18 0.0252(17) 0.0268(17) 0.0306(18) 0.0138(14) 0.0104(14) 0.0014(13)
C19 0.0279(18) 0.0357(19) 0.0247(17) 0.0114(15) 0.0068(14) 0.0042(14)
C20 0.0200(16) 0.0365(19) 0.0314(18) 0.0161(15) 0.0050(14) 0.0022(14)
C21 0.030(2) 0.0322(19) 0.0338(19) 0.0155(16) 0.0118(16) 0.0043(14)
C22 0.038(2) 0.065(3) 0.045(2) 0.002(2) 0.0220(19) 0.013(2)
C23 0.0182(15) 0.0247(16) 0.0228(16) 0.0079(13) 0.0060(13) 0.0024(12)
C24 0.0184(15) 0.0232(16) 0.0255(16) 0.0110(13) 0.0057(13) 0.0040(12)
C25 0.0334(19) 0.0315(19) 0.0300(18) 0.0134(15) 0.0140(15) 0.0144(15)
C26 0.0340(19) 0.038(2) 0.0295(18) 0.0174(15) 0.0161(15) 0.0132(15)
C27 0.0192(15) 0.0266(17) 0.0263(16) 0.0105(14) 0.0025(13) 0.0036(13)
C28 0.0247(17) 0.0271(17) 0.0264(17) 0.0105(14) 0.0079(13) 0.0081(13)
C29 0.0244(17) 0.0346(18) 0.0245(16) 0.0152(14) 0.0115(14) 0.0082(14)
C30 0.0226(16) 0.0254(17) 0.0236(16) 0.0109(14) 0.0017(13) 0.0028(13)
C31 0.060(3) 0.125(5) 0.058(3) 0.014(3) 0.027(3) 0.048(3)
C32 0.036(2) 0.040(2) 0.055(3) 0.0189(19) 0.0133(19) 0.0108(17)
C33 0.0314(19) 0.0257(18) 0.045(2) 0.0149(16) 0.0088(16) 0.0017(14)
C34 0.034(2) 0.035(2) 0.0358(19) 0.0152(16) 0.0070(16) 0.0031(15)
C35 0.0299(18) 0.0326(19) 0.0364(19) 0.0177(16) 0.0041(15) 0.0020(14)
C36 0.0299(18) 0.0219(17) 0.0349(19) 0.0132(14) 0.0058(15) -0.0019(13)
C37 0.038(2) 0.0321(19) 0.0352(19) 0.0185(16) 0.0059(16) 0.0010(15)
C38 0.0287(19) 0.035(2) 0.047(2) 0.0197(17) 0.0023(16) 0.0058(15)
C39 0.0301(18) 0.0270(18) 0.0303(18) 0.0133(15) 0.0029(14) 0.0002(14)
C40 0.037(2) 0.0305(19) 0.0369(19) 0.0191(16) 0.0068(16) 0.0022(15)
C41 0.0349(19) 0.0268(18) 0.037(2) 0.0158(16) 0.0043(16) 0.0048(14)
C42 0.0307(18) 0.0286(18) 0.0305(18) 0.0102(15) 0.0052(15) 0.0020(14)
C43 0.0275(17) 0.0253(17) 0.0250(16) 0.0109(14) -0.0001(14) -0.0022(13)
C44 0.0250(17) 0.0218(16) 0.0275(17) 0.0089(14) 0.0018(14) 0.0003(13)
C45 0.0339(19) 0.0240(17) 0.0346(19) 0.0114(15) 0.0056(15) 0.0038(14)
C46 0.040(2) 0.054(2) 0.037(2) 0.0240(18) 0.0132(17) 0.0191(18)
C47 0.041(2) 0.058(3) 0.043(2) 0.028(2) 0.0094(18) 0.0181(19)
C48 0.040(2) 0.032(2) 0.039(2) 0.0115(16) 0.0139(17) 0.0103(16)
C49 0.049(2) 0.057(3) 0.029(2) 0.0073(18) 0.0072(18) 0.009(2)
C50 0.034(2) 0.052(2) 0.0313(19) 0.0092(17) -0.0003(16) 0.0041(17)
C51 0.057(3) 0.040(2) 0.053(3) 0.016(2) 0.022(2) 0.0185(19)
C52 0.063(3) 0.090(4) 0.096(4) 0.061(3) 0.055(3) 0.044(3)
O9 0.0628(19) 0.0595(19) 0.0441(16) 0.0281(14) 0.0082(14) 0.0015(15)
O10 0.064(2) 0.0581(19) 0.0572(18) 0.0296(15) 0.0101(15) 0.0125(15)
O11 0.0482(16) 0.0592(18) 0.0381(15) 0.0197(13) 0.0171(13) 0.0069(13)
O12 0.109(3) 0.118(3) 0.066(2) 0.043(2) 0.048(2) 0.047(3)
O13 0.0585(18) 0.0528(18) 0.0432(16) 0.0174(14) -0.0013(14) 0.0000(14)
O14 0.068(2) 0.084(2) 0.062(2) 0.0070(18) 0.0252(18) -0.0167(18)
O15 0.060(2) 0.055(2) 0.062(2) -0.0118(16) 0.0100(16) 0.0121(16)
O16 0.0610(19) 0.0517(18) 0.0590(19) 0.0148(15) 0.0138(15) 0.0146(15)
C1A 0.085(4) 0.080(4) 0.115(5) 0.029(4) -0.011(4) -0.014(3)
C1B 0.110(5) 0.090(5) 0.090(5) 0.021(4) -0.008(4) 0.009(4)
C53 0.052(3) 0.054(3) 0.061(3) 0.010(2) 0.017(2) -0.003(2)
C54 0.043(2) 0.059(3) 0.063(3) 0.016(2) 0.016(2) -0.002(2)
C55 0.063(3) 0.064(3) 0.051(3) 0.024(2) 0.023(2) 0.027(2)
C56 0.075(3) 0.057(3) 0.049(3) 0.006(2) 0.022(2) 0.030(3)
C57 0.071(3) 0.055(3) 0.057(3) -0.004(2) 0.004(3) 0.006(2)
C58 0.076(3) 0.039(2) 0.056(3) 0.004(2) -0.009(2) 0.000(2)
C59 0.066(3) 0.058(3) 0.040(2) 0.020(2) -0.008(2) -0.013(2)
C60 0.062(3) 0.071(3) 0.035(2) 0.030(2) -0.001(2) -0.001(2)
C61 0.040(2) 0.077(3) 0.061(3) 0.046(2) 0.012(2) 0.014(2)
C62 0.043(2) 0.067(3) 0.062(3) 0.038(2) 0.022(2) 0.013(2)
C63 0.073(3) 0.044(2) 0.042(2) 0.0172(19) 0.032(2) 0.006(2)
C64 0.095(4) 0.039(2) 0.033(2) 0.0148(19) 0.018(2) 0.006(2)
C65 0.079(4) 0.099(4) 0.061(3) 0.038(3) 0.019(3) 0.038(3)
C66 0.049(3) 0.165(7) 0.097(4) 0.070(5) 0.009(3) 0.007(4)
O1S 0.108(3) 0.063(2) 0.157(4) 0.044(3) 0.085(3) 0.032(2)
O2S 0.058(2) 0.062(2) 0.096(3) -0.003(2) 0.0175(19) -0.0059(16)
C1C 0.085(4) 0.071(4) 0.154(6) 0.016(4) 0.072(4) 0.021(3)
C2S 0.066(3) 0.047(3) 0.093(4) 0.016(3) 0.009(3) 0.007(2)
C3S 0.086(4) 0.064(3) 0.080(4) 0.017(3) 0.013(3) -0.014(3)
C4S 0.060(3) 0.091(4) 0.074(3) 0.028(3) 0.015(3) -0.005(3)

loop_
_atom_type_symbol
_atom_type_description
_atom_type_scat_dispersion_real
_atom_type_scat_dispersion_imag
_atom_type_scat_source
C C 0.0181 0.0091 'International Tables Vol C Tables 4.2.6.8 and 6.1.1.4'
H H 0.0000 0.0000 'International Tables Vol C Tables 4.2.6.8 and 6.1.1.4'
N N 0.0311 0.0180 'International Tables Vol C Tables 4.2.6.8 and 6.1.1.4'
O O 0.0492 0.0322 'International Tables Vol C Tables 4.2.6.8 and 6.1.1.4'

loop_
_geom_angle_atom_site_label_1
_geom_angle_atom_site_label_2
_geom_angle_atom_site_label_3
_geom_angle
_geom_angle_site_symmetry_1
_geom_angle_site_symmetry_3
C2 O2 C1 117.0(3) . .
C21 O4 C22 115.7(3) . .
C32 O6 C31 116.3(3) . .
C51 O8 C52 114.8(3) . .
C23 N1 C10 105.5(2) . .
C23 N2 C11 106.9(2) . .
C30 N3 C44 106.3(2) . .
C30 N4 C43 104.9(3) . .
O1 C2 O2 124.0(3) . .
O1 C2 C3 124.2(3) . .
O2 C2 C3 111.8(3) . .
C4 C3 C2 121.2(3) . .
C4 C3 C8 119.0(3) . .
C8 C3 C2 119.8(3) . .
C5 C4 C3 120.8(3) . .
C4 C5 C6 121.2(3) . .
C5 C6 C9 120.6(3) . .
C7 C6 C5 117.5(3) . .
C7 C6 C9 122.0(3) . .
C8 C7 C6 121.4(3) . .
C7 C8 C3 120.2(3) . .
C10 C9 C6 121.6(3) . .
C14 C9 C6 122.5(3) . .
C14 C9 C10 115.9(3) . .
N1 C10 C9 129.2(3) . .
N1 C10 C11 109.9(3) . .
C9 C10 C11 120.8(3) . .
N2 C11 C10 105.0(3) . .
N2 C11 C12 131.5(3) . .
C12 C11 C10 123.3(3) . .
C11 C12 C15 122.6(3) . .
C13 C12 C11 114.8(3) . .
C13 C12 C15 122.6(3) . .
C12 C13 C14 123.0(3) . .
C9 C14 C13 122.2(3) . .
C16 C15 C12 120.8(3) . .
C16 C15 C20 118.3(3) . .
C20 C15 C12 120.9(3) . .
C17 C16 C15 120.8(3) . .
C16 C17 C18 120.4(3) . .
C17 C18 C19 119.3(3) . .
C17 C18 C21 118.4(3) . .
C19 C18 C21 122.3(3) . .
C20 C19 C18 120.4(3) . .
C19 C20 C15 120.8(3) . .
O3 C21 O4 123.2(3) . .
O3 C21 C18 124.0(3) . .
O4 C21 C18 112.9(3) . .
N1 C23 N2 112.7(3) . .
N1 C23 C24 123.5(3) . .
N2 C23 C24 123.4(3) . .
C25 C24 C23 119.7(3) . .
C29 C24 C23 121.5(3) . .
C29 C24 C25 118.5(3) . .
C26 C25 C24 120.7(3) . .
C25 C26 C27 120.1(3) . .
C26 C27 C30 122.6(3) . .
C28 C27 C26 119.3(3) . .
C28 C27 C30 118.1(3) . .
C29 C28 C27 120.4(3) . .
C28 C29 C24 121.0(3) . .
N3 C30 C27 123.7(3) . .
N4 C30 N3 113.3(3) . .
N4 C30 C27 123.0(3) . .
O5 C32 O6 124.1(4) . .
O5 C32 C33 124.0(4) . .
O6 C32 C33 111.9(3) . .
C34 C33 C32 121.2(3) . .
C38 C33 C32 119.6(3) . .
C38 C33 C34 119.2(3) . .
C35 C34 C33 120.5(3) . .
C34 C35 C36 120.8(3) . .
C35 C36 C37 118.5(3) . .
C35 C36 C39 119.3(3) . .
C37 C36 C39 122.2(3) . .
C38 C37 C36 120.6(3) . .
C37 C38 C33 120.3(3) . .
C40 C39 C36 121.4(3) . .
C40 C39 C44 114.4(3) . .
C44 C39 C36 124.1(3) . .
C41 C40 C39 123.1(3) . .
C40 C41 C42 122.7(3) . .
C41 C42 C43 115.4(3) . .
C41 C42 C45 122.1(3) . .
C43 C42 C45 122.5(3) . .
N4 C43 C42 128.4(3) . .
N4 C43 C44 109.7(3) . .
C42 C43 C44 121.7(3) . .
N3 C44 C39 131.5(3) . .
N3 C44 C43 105.7(3) . .
C39 C44 C43 122.6(3) . .
C46 C45 C42 120.9(3) . .
C46 C45 C50 118.5(3) . .
C50 C45 C42 120.6(3) . .
C47 C46 C45 120.9(3) . .
C46 C47 C48 120.5(4) . .
C47 C48 C51 122.5(3) . .
C49 C48 C47 118.4(3) . .
C49 C48 C51 119.1(3) . .
C50 C49 C48 121.4(3) . .
C49 C50 C45 120.1(3) . .
O7 C51 O8 122.6(4) . .
O7 C51 C48 124.3(4) . .
O8 C51 C48 113.1(3) . .
C61 O9 C60 111.4(3) . .
C65 O10 C64 112.7(4) . .
C63 O11 C62 111.8(3) . .
C66 O12 C1A 109.1(4) . .
C59 O13 C58 111.9(3) . .
C53 O14 C1B 113.1(4) . .
C57 O15 C56 114.5(3) . .
C54 O16 C55 113.4(3) . .
C1B C1A O12 105.7(5) . .
C1A C1B O14 105.3(5) . .
O14 C53 C54 110.4(4) . .
O16 C54 C53 107.7(4) . .
O16 C55 C56 107.8(4) . .
O15 C56 C55 108.9(3) . .
O15 C57 C58 109.7(4) . .
O13 C58 C57 111.7(4) . .
O13 C59 C60 108.4(3) . .
O9 C60 C59 108.2(3) . .
O9 C61 C62 109.9(3) . .
O11 C62 C61 109.6(3) . .
O11 C63 C64 108.3(3) . .
O10 C64 C63 109.7(3) . .
O10 C65 C66 109.4(4) . .
O12 C66 C65 116.3(5) . .
C2S O1S C1C 115.4(4) . .
C3S O2S C4S 115.0(4) . .
O1S C2S C3S 112.6(4) . .
O2S C3S C2S 114.8(4) . .

loop_
_geom_bond_atom_site_label_1
_geom_bond_atom_site_label_2
_geom_bond_distance
_geom_bond_site_symmetry_2
O1 C2 1.206(4) .
O2 C1 1.448(4) .
O2 C2 1.329(4) .
O3 C21 1.214(4) .
O4 C21 1.333(4) .
O4 C22 1.440(4) .
O5 C32 1.204(5) .
O6 C31 1.448(5) .
O6 C32 1.330(5) .
O7 C51 1.198(5) .
O8 C51 1.335(5) .
O8 C52 1.440(5) .
N1 C10 1.385(4) .
N1 C23 1.310(4) .
N2 C11 1.382(4) .
N2 C23 1.376(4) .
N3 C30 1.370(4) .
N3 C44 1.385(4) .
N4 C30 1.322(4) .
N4 C43 1.388(4) .
C2 C3 1.488(5) .
C3 C4 1.385(5) .
C3 C8 1.386(5) .
C4 C5 1.376(4) .
C5 C6 1.396(4) .
C6 C7 1.394(5) .
C6 C9 1.479(4) .
C7 C8 1.384(5) .
C9 C10 1.406(4) .
C9 C14 1.396(4) .
C10 C11 1.408(4) .
C11 C12 1.400(4) .
C12 C13 1.389(4) .
C12 C15 1.477(4) .
C13 C14 1.397(4) .
C15 C16 1.397(5) .
C15 C20 1.397(4) .
C16 C17 1.383(4) .
C17 C18 1.384(5) .
C18 C19 1.392(4) .
C18 C21 1.487(4) .
C19 C20 1.377(4) .
C23 C24 1.459(4) .
C24 C25 1.396(4) .
C24 C29 1.391(4) .
C25 C26 1.385(5) .
C26 C27 1.393(4) .
C27 C28 1.389(4) .
C27 C30 1.466(4) .
C28 C29 1.376(4) .
C32 C33 1.485(5) .
C33 C34 1.395(5) .
C33 C38 1.385(5) .
C34 C35 1.373(5) .
C35 C36 1.394(5) .
C36 C37 1.400(5) .
C36 C39 1.474(5) .
C37 C38 1.382(5) .
C39 C40 1.399(5) .
C39 C44 1.403(4) .
C40 C41 1.383(5) .
C41 C42 1.391(5) .
C42 C43 1.401(5) .
C42 C45 1.480(5) .
C43 C44 1.404(4) .
C45 C46 1.389(5) .
C45 C50 1.391(5) .
C46 C47 1.372(5) .
C47 C48 1.387(5) .
C48 C49 1.384(5) .
C48 C51 1.489(5) .
C49 C50 1.370(5) .
O9 C60 1.424(5) .
O9 C61 1.417(5) .
O10 C64 1.418(5) .
O10 C65 1.400(5) .
O11 C62 1.431(5) .
O11 C63 1.419(4) .
O12 C1A 1.469(7) .
O12 C66 1.398(7) .
O13 C58 1.428(5) .
O13 C59 1.411(5) .
O14 C1B 1.506(7) .
O14 C53 1.413(5) .
O15 C56 1.425(5) .
O15 C57 1.410(6) .
O16 C54 1.409(5) .
O16 C55 1.423(5) .
C1A C1B 1.421(8) .
C53 C54 1.498(6) .
C55 C56 1.482(7) .
C57 C58 1.485(7) .
C59 C60 1.519(6) .
C61 C62 1.489(6) .
C63 C64 1.481(6) .
C65 C66 1.419(7) .
O1S C1C 1.391(6) .
O1S C2S 1.369(6) .
O2S C3S 1.350(6) .
O2S C4S 1.400(6) .
C2S C3S 1.472(7) .

loop_
_geom_hbond_atom_site_label_D
_geom_hbond_atom_site_label_H
_geom_hbond_atom_site_label_A
_geom_hbond_distance_DH
_geom_hbond_distance_HA
_geom_hbond_distance_DA
_geom_hbond_angle_DHA
_geom_hbond_site_symmetry_A
N2 H2 O3 0.88 2.19 3.027(3) 159.2 2_745
N3 H3 O11 0.88 2.23 3.092(4) 167.1 .
C22 H22A O12 0.98 2.38 3.338(6) 166.6 1_556

loop_
_geom_torsion_atom_site_label_1
_geom_torsion_atom_site_label_2
_geom_torsion_atom_site_label_3
_geom_torsion_atom_site_label_4
_geom_torsion
_geom_torsion_site_symmetry_1
_geom_torsion_site_symmetry_2
_geom_torsion_site_symmetry_3
_geom_torsion_site_symmetry_4
O1 C2 C3 C4 168.5(4) . . . .
O1 C2 C3 C8 -10.4(6) . . . .
O2 C2 C3 C4 -11.5(5) . . . .
O2 C2 C3 C8 169.6(3) . . . .
O5 C32 C33 C34 168.5(4) . . . .
O5 C32 C33 C38 -10.0(6) . . . .
O6 C32 C33 C34 -10.5(5) . . . .
O6 C32 C33 C38 171.0(3) . . . .
N1 C10 C11 N2 -0.1(3) . . . .
N1 C10 C11 C12 -175.2(3) . . . .
N1 C23 C24 C25 22.6(5) . . . .
N1 C23 C24 C29 -151.0(3) . . . .
N2 C11 C12 C13 -172.4(3) . . . .
N2 C11 C12 C15 6.9(5) . . . .
N2 C23 C24 C25 -165.8(3) . . . .
N2 C23 C24 C29 20.6(5) . . . .
N4 C43 C44 N3 1.1(3) . . . .
N4 C43 C44 C39 177.6(3) . . . .
C1 O2 C2 O1 -1.1(6) . . . .
C1 O2 C2 C3 178.9(3) . . . .
C2 C3 C4 C5 -179.1(3) . . . .
C2 C3 C8 C7 179.6(3) . . . .
C3 C4 C5 C6 0.1(5) . . . .
C4 C3 C8 C7 0.6(5) . . . .
C4 C5 C6 C7 -0.4(5) . . . .
C4 C5 C6 C9 -179.6(3) . . . .
C5 C6 C7 C8 0.8(5) . . . .
C5 C6 C9 C10 -33.8(4) . . . .
C5 C6 C9 C14 146.6(3) . . . .
C6 C7 C8 C3 -0.9(5) . . . .
C6 C9 C10 N1 -6.4(5) . . . .
C6 C9 C10 C11 178.4(3) . . . .
C6 C9 C14 C13 -179.3(3) . . . .
C7 C6 C9 C10 147.1(3) . . . .
C7 C6 C9 C14 -32.5(5) . . . .
C8 C3 C4 C5 -0.2(5) . . . .
C9 C6 C7 C8 180.0(3) . . . .
C9 C10 C11 N2 176.0(3) . . . .
C9 C10 C11 C12 0.9(5) . . . .
C10 N1 C23 N2 -1.9(3) . . . .
C10 N1 C23 C24 170.5(3) . . . .
C10 C9 C14 C13 1.1(5) . . . .
C10 C11 C12 C13 1.3(4) . . . .
C10 C11 C12 C15 -179.3(3) . . . .
C11 N2 C23 N1 1.9(3) . . . .
C11 N2 C23 C24 -170.5(3) . . . .
C11 C12 C13 C14 -2.3(5) . . . .
C11 C12 C15 C16 47.3(4) . . . .
C11 C12 C15 C20 -132.8(3) . . . .
C12 C13 C14 C9 1.2(5) . . . .
C12 C15 C16 C17 -179.5(3) . . . .
C12 C15 C20 C19 178.8(3) . . . .
C13 C12 C15 C16 -133.4(3) . . . .
C13 C12 C15 C20 46.5(4) . . . .
C14 C9 C10 N1 173.2(3) . . . .
C14 C9 C10 C11 -2.1(4) . . . .
C15 C12 C13 C14 178.4(3) . . . .
C15 C16 C17 C18 0.4(5) . . . .
C16 C15 C20 C19 -1.3(5) . . . .
C16 C17 C18 C19 -1.0(5) . . . .
C16 C17 C18 C21 177.9(3) . . . .
C17 C18 C19 C20 0.3(5) . . . .
C17 C18 C21 O3 4.8(5) . . . .
C17 C18 C21 O4 -176.2(3) . . . .
C18 C19 C20 C15 0.8(5) . . . .
C19 C18 C21 O3 -176.4(3) . . . .
C19 C18 C21 O4 2.6(4) . . . .
C20 C15 C16 C17 0.7(5) . . . .
C21 C18 C19 C20 -178.5(3) . . . .
C22 O4 C21 O3 0.1(5) . . . .
C22 O4 C21 C18 -178.9(3) . . . .
C23 N1 C10 C9 -174.5(3) . . . .
C23 N1 C10 C11 1.2(3) . . . .
C23 N2 C11 C10 -1.0(3) . . . .
C23 N2 C11 C12 173.6(3) . . . .
C23 C24 C25 C26 -171.9(3) . . . .
C23 C24 C29 C28 171.6(3) . . . .
C24 C25 C26 C27 0.5(5) . . . .
C25 C24 C29 C28 -2.1(5) . . . .
C25 C26 C27 C28 -2.7(5) . . . .
C25 C26 C27 C30 175.8(3) . . . .
C26 C27 C28 C29 2.6(5) . . . .
C26 C27 C30 N3 -22.9(5) . . . .
C26 C27 C30 N4 157.6(3) . . . .
C27 C28 C29 C24 -0.1(5) . . . .
C28 C27 C30 N3 155.7(3) . . . .
C28 C27 C30 N4 -23.8(5) . . . .
C29 C24 C25 C26 1.9(5) . . . .
C30 N3 C44 C39 -177.0(3) . . . .
C30 N3 C44 C43 -0.9(3) . . . .
C30 N4 C43 C42 175.7(3) . . . .
C30 N4 C43 C44 -0.8(3) . . . .
C30 C27 C28 C29 -176.1(3) . . . .
C31 O6 C32 O5 0.0(6) . . . .
C31 O6 C32 C33 179.0(4) . . . .
C32 C33 C34 C35 179.2(3) . . . .
C32 C33 C38 C37 -177.9(3) . . . .
C33 C34 C35 C36 0.0(5) . . . .
C34 C33 C38 C37 3.5(5) . . . .
C34 C35 C36 C37 1.0(5) . . . .
C34 C35 C36 C39 -176.8(3) . . . .
C35 C36 C37 C38 0.3(5) . . . .
C35 C36 C39 C40 -43.1(5) . . . .
C35 C36 C39 C44 133.8(3) . . . .
C36 C37 C38 C33 -2.6(5) . . . .
C36 C39 C40 C41 178.5(3) . . . .
C36 C39 C44 N3 -3.2(6) . . . .
C36 C39 C44 C43 -178.7(3) . . . .
C37 C36 C39 C40 139.2(3) . . . .
C37 C36 C39 C44 -43.8(5) . . . .
C38 C33 C34 C35 -2.2(5) . . . .
C39 C36 C37 C38 178.0(3) . . . .
C39 C40 C41 C42 -0.1(5) . . . .
C40 C39 C44 N3 174.0(3) . . . .
C40 C39 C44 C43 -1.5(5) . . . .
C40 C41 C42 C43 -0.7(5) . . . .
C40 C41 C42 C45 -180.0(3) . . . .
C41 C42 C43 N4 -175.8(3) . . . .
C41 C42 C43 C44 0.4(5) . . . .
C41 C42 C45 C46 47.0(5) . . . .
C41 C42 C45 C50 -132.3(4) . . . .
C42 C43 C44 N3 -175.7(3) . . . .
C42 C43 C44 C39 0.8(5) . . . .
C42 C45 C46 C47 -177.9(3) . . . .
C42 C45 C50 C49 176.7(3) . . . .
C43 N4 C30 N3 0.3(4) . . . .
C43 N4 C30 C27 179.8(3) . . . .
C43 C42 C45 C46 -132.2(4) . . . .
C43 C42 C45 C50 48.5(5) . . . .
C44 N3 C30 N4 0.4(4) . . . .
C44 N3 C30 C27 -179.1(3) . . . .
C44 C39 C40 C41 1.2(5) . . . .
C45 C42 C43 N4 3.5(5) . . . .
C45 C42 C43 C44 179.6(3) . . . .
C45 C46 C47 C48 0.6(6) . . . .
C46 C45 C50 C49 -2.6(6) . . . .
C46 C47 C48 C49 -1.5(6) . . . .
C46 C47 C48 C51 178.9(4) . . . .
C47 C48 C49 C50 0.3(6) . . . .
C47 C48 C51 O7 -173.7(4) . . . .
C47 C48 C51 O8 7.5(5) . . . .
C48 C49 C50 C45 1.8(6) . . . .
C49 C48 C51 O7 6.7(6) . . . .
C49 C48 C51 O8 -172.1(4) . . . .
C50 C45 C46 C47 1.4(6) . . . .
C51 C48 C49 C50 179.9(4) . . . .
C52 O8 C51 O7 -0.7(6) . . . .
C52 O8 C51 C48 178.2(3) . . . .
O9 C61 C62 O11 -59.8(5) . . . .
O10 C65 C66 O12 169.3(5) . . . .
O11 C63 C64 O10 -63.2(4) . . . .
O12 C1A C1B O14 174.8(4) . . . .
O13 C59 C60 O9 156.2(3) . . . .
O14 C53 C54 O16 171.9(3) . . . .
O15 C57 C58 O13 -70.2(5) . . . .
O16 C55 C56 O15 -72.3(4) . . . .
C1A O12 C66 C65 -143.5(6) . . . .
C1B O14 C53 C54 -140.2(4) . . . .
C53 O14 C1B C1A 90.8(6) . . . .
C54 O16 C55 C56 165.3(3) . . . .
C55 O16 C54 C53 -177.2(3) . . . .
C56 O15 C57 C58 -149.0(4) . . . .
C57 O15 C56 C55 170.3(4) . . . .
C58 O13 C59 C60 -170.9(3) . . . .
C59 O13 C58 C57 178.7(3) . . . .
C60 O9 C61 C62 169.5(3) . . . .
C61 O9 C60 C59 -177.2(3) . . . .
C62 O11 C63 C64 -168.8(3) . . . .
C63 O11 C62 C61 -164.1(3) . . . .
C64 O10 C65 C66 -166.8(5) . . . .
C65 O10 C64 C63 162.3(4) . . . .
C66 O12 C1A C1B 171.4(5) . . . .
O1S C2S C3S O2S -66.1(7) . . . .
C1C O1S C2S C3S -176.5(5) . . . .
C4S O2S C3S C2S -173.6(5) . . . .
